data_7012340
loop_
_publ_author_name
'Gao, Yuan'
'Jennings, Michael C.'
'Puddephatt, Richard J.'

_publ_section_title
;
 Reactivity of a coordinatively unsaturated diruthenium hydride:
 reversible insertion of alkynes
;
_journal_issue 2
_journal_name_full 'Dalton Transactions'
_journal_page_first 261
_journal_paper_doi 10.1039/b210171h
_journal_year 2003
_chemical_formula_sum 'C58.5 H49 Cl3 F3 O7 P4 Ru2 S'
_chemical_formula_weight 1385.41
_chemical_name_systematic
; 
? 
;
_space_group_IT_number 2
_symmetry_cell_setting triclinic
_symmetry_space_group_name_Hall '-P 1'
_symmetry_space_group_name_H-M 'P -1'
_atom_sites_solution_hydrogens geom
_atom_sites_solution_primary Patterson
_atom_sites_solution_secondary difmap
_audit_creation_method SHELXL-97
_cell_angle_alpha 87.153(3)
_cell_angle_beta 75.089(4)
_cell_angle_gamma 73.662(4)
_cell_formula_units_Z 2
_cell_length_a 11.2830(8)
_cell_length_b 15.3642(14)
_cell_length_c 18.1169(16)
_cell_measurement_temperature 150(2)
_cell_volume 2911.5(4)
_computing_cell_refinement 'Nonius DENZO'
_computing_data_collection 'Nonius COLLECT'
_computing_data_reduction 'Nonius DENZO'
_computing_molecular_graphics 'Bruker SHELXTL'
_computing_publication_material 'Bruker SHELXTL'
_computing_structure_refinement 'SHELXL-97 (Sheldrick, 1997)'
_computing_structure_solution 'SHELXS-97 (Sheldrick, 1990)'
_diffrn_ambient_temperature 150(2)
_diffrn_measured_fraction_theta_full 0.796
_diffrn_measured_fraction_theta_max 0.796
_diffrn_measurement_device_type 'Nonius Kappa CCD'
_diffrn_measurement_method 'phi/omega scans'
_diffrn_radiation_monochromator graphite
_diffrn_radiation_source 'fine-focus sealed tube'
_diffrn_radiation_type MoK\a
_diffrn_radiation_wavelength 0.71073
_diffrn_reflns_av_R_equivalents 0.041
_diffrn_reflns_av_sigmaI/netI 0.0799
_diffrn_reflns_limit_h_max 11
_diffrn_reflns_limit_h_min -10
_diffrn_reflns_limit_k_max 12
_diffrn_reflns_limit_k_min -20
_diffrn_reflns_limit_l_max 24
_diffrn_reflns_limit_l_min -23
_diffrn_reflns_number 13897
_diffrn_reflns_theta_full 28.32
_diffrn_reflns_theta_max 28.32
_diffrn_reflns_theta_min 2.05
_exptl_absorpt_coefficient_mu 0.864
_exptl_absorpt_correction_T_max 0.9581
_exptl_absorpt_correction_T_min 0.8462
_exptl_absorpt_correction_type integration
_exptl_crystal_colour colourless
_exptl_crystal_density_diffrn 1.580
_exptl_crystal_density_method 'not measured'
_exptl_crystal_description 'diamond plate'
_exptl_crystal_F_000 1396
_exptl_crystal_size_max 0.20
_exptl_crystal_size_mid 0.18
_exptl_crystal_size_min 0.05
_refine_diff_density_max 2.421
_refine_diff_density_min -1.462
_refine_diff_density_rms 0.125
_refine_ls_extinction_method none
_refine_ls_goodness_of_fit_ref 1.031
_refine_ls_hydrogen_treatment mixed
_refine_ls_matrix_type full
_refine_ls_number_parameters 616
_refine_ls_number_reflns 11530
_refine_ls_number_restraints 0
_refine_ls_restrained_S_all 1.031
_refine_ls_R_factor_all 0.1000
_refine_ls_R_factor_gt 0.0659
_refine_ls_shift/su_max 0.803
_refine_ls_shift/su_mean 0.025
_refine_ls_structure_factor_coef Fsqd
_refine_ls_weighting_details 'calc w=1/[\s^2^(Fo^2^)+(0.0864P)^2^+7.3122P] where P=(Fo^2^+2Fc^2^)/3'
_refine_ls_weighting_scheme calc
_refine_ls_wR_factor_gt 0.1691
_refine_ls_wR_factor_ref 0.1855
_reflns_number_gt 7996
_reflns_number_total 11530
_reflns_threshold_expression >2sigma(I)
_cod_data_source_file b210171h.txt
_cod_data_source_block complex9
_cod_depositor_comments
;
The following automatic conversions were performed:
'_symmetry_cell_setting' value 'Triclinic' changed to 'triclinic'
according to '/home/saulius/struct/CIF-dictionaries/cif_core.dic'
dictionary named 'cif_core.dic' version 2.4.1 from 2010-06-29.

Automatic conversion script
Id: cif_fix_enum 1527 2010-12-29 10:47:43Z saulius 
;
_cod_original_sg_symbol_H-M P-1
_cod_original_formula_sum 'C58.50 H49 Cl3 F3 O7 P4 Ru2 S'
_cod_database_code 7012340

loop_
_symmetry_equiv_pos_as_xyz
'x, y, z'
'-x, -y, -z'

loop_
_atom_site_label
_atom_site_type_symbol
_atom_site_fract_x
_atom_site_fract_y
_atom_site_fract_z
_atom_site_U_iso_or_equiv
_atom_site_adp_type
_atom_site_occupancy
_atom_site_symmetry_multiplicity
_atom_site_calc_flag
_atom_site_refinement_flags
_atom_site_disorder_assembly
_atom_site_disorder_group
Ru1 Ru 0.22884(5) -0.10196(3) 0.20767(3) 0.03424(15) Uani 1 1 d . . .
Ru2 Ru 0.01449(4) -0.15013(3) 0.30726(3) 0.03330(15) Uani 1 1 d . . .
P1 P 0.34848(15) -0.25543(11) 0.19518(9) 0.0351(4) Uani 1 1 d . . .
P2 P 0.14803(15) -0.29394(11) 0.32891(8) 0.0353(4) Uani 1 1 d . . .
P3 P 0.11228(16) 0.05295(11) 0.22092(9) 0.0371(4) Uani 1 1 d . . .
P4 P -0.12917(15) -0.00696(10) 0.30039(8) 0.0339(4) Uani 1 1 d . . .
C10 C 0.3321(7) -0.0846(5) 0.2719(4) 0.0496(18) Uani 1 1 d . . .
O10 O 0.3969(5) -0.0789(4) 0.3098(3) 0.0703(16) Uani 1 1 d . . .
C11 C 0.3411(6) -0.0772(4) 0.1181(3) 0.0382(14) Uani 1 1 d . . .
O11 O 0.4113(4) -0.0629(4) 0.0641(3) 0.0542(12) Uani 1 1 d . . .
C20 C 0.0618(7) -0.0986(5) 0.3841(4) 0.0503(17) Uani 1 1 d . . .
O20 O 0.0855(5) -0.0671(4) 0.4327(3) 0.0702(16) Uani 1 1 d . . .
C21 C -0.1268(6) -0.1924(4) 0.3592(3) 0.0428(16) Uani 1 1 d . . .
O21 O -0.2116(5) -0.2174(3) 0.3915(3) 0.0577(13) Uani 1 1 d . . .
C1 C 0.3183(6) -0.3097(4) 0.2867(3) 0.0383(14) Uani 1 1 d . . .
H1A H 0.3543 -0.2842 0.3222 0.046 Uiso 1 1 calc R . .
H1B H 0.3622 -0.3754 0.2798 0.046 Uiso 1 1 calc R . .
C2 C -0.0458(6) 0.0811(4) 0.2892(3) 0.0377(14) Uani 1 1 d . . .
H2A H -0.0356 0.0945 0.3398 0.045 Uiso 1 1 calc R . .
H2B H -0.1001 0.1372 0.2726 0.045 Uiso 1 1 calc R . .
C3 C 0.0748(6) -0.1243(4) 0.1790(3) 0.0429(16) Uani 1 1 d . . .
H3A H 0.0178 -0.0697 0.1610 0.051 Uiso 1 1 calc R . .
C4 C 0.0326(6) -0.1999(4) 0.1867(3) 0.0407(15) Uani 1 1 d . . .
H4A H 0.0980 -0.2579 0.1690 0.049 Uiso 1 1 calc R . .
H4B H -0.0484 -0.1941 0.1727 0.049 Uiso 1 1 calc R . .
C1A C 0.5222(3) -0.2736(3) 0.1720(2) 0.0412(15) Uani 1 1 d G . .
C1B C 0.5908(4) -0.2786(4) 0.0960(2) 0.065(2) Uani 1 1 d G . .
H1BA H 0.5479 -0.2727 0.0565 0.078 Uiso 1 1 calc R . .
C1C C 0.7223(4) -0.2923(4) 0.0777(2) 0.081(3) Uani 1 1 d G . .
H1CA H 0.7692 -0.2957 0.0258 0.097 Uiso 1 1 calc R . .
C1D C 0.7851(3) -0.3010(4) 0.1356(3) 0.065(2) Uani 1 1 d G . .
H1DA H 0.8749 -0.3103 0.1231 0.078 Uiso 1 1 calc R . .
C1E C 0.7165(4) -0.2960(3) 0.2116(3) 0.0551(19) Uani 1 1 d G . .
H1EA H 0.7594 -0.3019 0.2511 0.066 Uiso 1 1 calc R . .
C1F C 0.5850(4) -0.2823(3) 0.2299(2) 0.0470(16) Uani 1 1 d G . .
H1FA H 0.5381 -0.2789 0.2818 0.056 Uiso 1 1 calc R . .
C1G C 0.3351(4) -0.3284(3) 0.12280(19) 0.0376(14) Uani 1 1 d G . .
C1H C 0.3573(4) -0.4215(3) 0.1318(2) 0.0514(17) Uani 1 1 d G . .
H1HA H 0.3739 -0.4480 0.1779 0.062 Uiso 1 1 calc R . .
C1I C 0.3552(5) -0.4759(2) 0.0733(3) 0.068(2) Uani 1 1 d G . .
H1IA H 0.3704 -0.5395 0.0795 0.082 Uiso 1 1 calc R . .
C1J C 0.3310(5) -0.4372(3) 0.0058(2) 0.065(2) Uani 1 1 d G . .
H1JA H 0.3296 -0.4743 -0.0341 0.079 Uiso 1 1 calc R . .
C1K C 0.3088(4) -0.3440(3) -0.00316(19) 0.0574(19) Uani 1 1 d G . .
H1KA H 0.2922 -0.3176 -0.0493 0.069 Uiso 1 1 calc R . .
C1L C 0.3108(4) -0.2897(2) 0.0553(2) 0.0439(15) Uani 1 1 d G . .
H1LA H 0.2957 -0.2260 0.0492 0.053 Uiso 1 1 calc R . .
C2A C 0.1210(4) -0.3982(2) 0.3007(2) 0.0373(14) Uani 1 1 d G . .
C2B C 0.0183(4) -0.3957(2) 0.2709(3) 0.0443(16) Uani 1 1 d G . .
H2BA H -0.0407 -0.3393 0.2659 0.053 Uiso 1 1 calc R . .
C2C C 0.0019(4) -0.4759(3) 0.2485(3) 0.060(2) Uani 1 1 d G . .
H2CA H -0.0683 -0.4742 0.2281 0.072 Uiso 1 1 calc R . .
C2D C 0.0883(5) -0.5585(2) 0.2559(3) 0.070(2) Uani 1 1 d G . .
H2DA H 0.0771 -0.6133 0.2406 0.083 Uiso 1 1 calc R . .
C2E C 0.1910(5) -0.5609(2) 0.2857(3) 0.064(2) Uani 1 1 d G . .
H2EA H 0.2500 -0.6174 0.2908 0.077 Uiso 1 1 calc R . .
C2F C 0.2073(4) -0.4808(3) 0.3081(3) 0.0499(17) Uani 1 1 d G . .
H2FA H 0.2775 -0.4824 0.3285 0.060 Uiso 1 1 calc R . .
C2G C 0.1398(4) -0.3118(3) 0.43114(16) 0.0418(15) Uani 1 1 d G . .
C2H C 0.0568(4) -0.3591(3) 0.4724(2) 0.0558(19) Uani 1 1 d G . .
H2HA H 0.0089 -0.3838 0.4472 0.067 Uiso 1 1 calc R . .
C2I C 0.0438(5) -0.3702(4) 0.5504(2) 0.066(2) Uani 1 1 d G . .
H2IA H -0.0129 -0.4025 0.5786 0.080 Uiso 1 1 calc R . .
C2J C 0.1138(5) -0.3340(4) 0.58718(17) 0.071(2) Uani 1 1 d G . .
H2JA H 0.1049 -0.3416 0.6405 0.085 Uiso 1 1 calc R . .
C2K C 0.1968(5) -0.2868(4) 0.5459(2) 0.062(2) Uani 1 1 d G . .
H2KA H 0.2447 -0.2620 0.5711 0.074 Uiso 1 1 calc R . .
C2L C 0.2099(4) -0.2757(3) 0.4679(2) 0.0524(18) Uani 1 1 d G . .
H2LA H 0.2666 -0.2433 0.4397 0.063 Uiso 1 1 calc R . .
C3A C 0.1976(4) 0.1225(3) 0.2540(3) 0.0460(16) Uani 1 1 d G . .
C3B C 0.1809(5) 0.1366(3) 0.3317(2) 0.0565(19) Uani 1 1 d G . .
H3BA H 0.1170 0.1170 0.3680 0.068 Uiso 1 1 calc R . .
C3C C 0.2579(5) 0.1794(3) 0.3562(2) 0.071(2) Uani 1 1 d G . .
H3CA H 0.2465 0.1891 0.4093 0.085 Uiso 1 1 calc R . .
C3D C 0.3514(5) 0.2081(3) 0.3031(3) 0.065(2) Uani 1 1 d G . .
H3DA H 0.4040 0.2374 0.3199 0.078 Uiso 1 1 calc R . .
C3E C 0.3681(4) 0.1940(3) 0.2255(3) 0.071(2) Uani 1 1 d G . .
H3EA H 0.4321 0.2136 0.1892 0.085 Uiso 1 1 calc R . .
C3F C 0.2912(5) 0.1512(3) 0.2009(2) 0.065(2) Uani 1 1 d G . .
H3FA H 0.3026 0.1416 0.1479 0.078 Uiso 1 1 calc R . .
C3G C 0.0775(4) 0.1106(2) 0.13468(18) 0.0396(14) Uani 1 1 d G . .
C3H C 0.0169(4) 0.2031(2) 0.1400(2) 0.0479(16) Uani 1 1 d G . .
H3HA H 0.0022 0.2361 0.1860 0.058 Uiso 1 1 calc R . .
C3I C -0.0222(4) 0.24743(19) 0.0779(2) 0.0538(18) Uani 1 1 d G . .
H3IA H -0.0637 0.3107 0.0815 0.065 Uiso 1 1 calc R . .
C3J C -0.0007(4) 0.1992(3) 0.0106(2) 0.0524(18) Uani 1 1 d G . .
H3JA H -0.0274 0.2295 -0.0318 0.063 Uiso 1 1 calc R . .
C3K C 0.0600(4) 0.1066(3) 0.00531(17) 0.0466(16) Uani 1 1 d G . .
H3KA H 0.0747 0.0737 -0.0407 0.056 Uiso 1 1 calc R . .
C3L C 0.0991(4) 0.06232(19) 0.0674(2) 0.0389(14) Uani 1 1 d G . .
H3LA H 0.1405 -0.0009 0.0637 0.047 Uiso 1 1 calc R . .
C4A C -0.2582(3) 0.0357(3) 0.38643(17) 0.0378(14) Uani 1 1 d G . .
C4B C -0.3533(4) 0.1146(3) 0.38183(18) 0.0484(17) Uani 1 1 d G . .
H4BA H -0.3528 0.1439 0.3343 0.058 Uiso 1 1 calc R . .
C4C C -0.4491(4) 0.1507(3) 0.4467(2) 0.0524(18) Uani 1 1 d G . .
H4CA H -0.5141 0.2047 0.4436 0.063 Uiso 1 1 calc R . .
C4D C -0.4499(4) 0.1080(3) 0.51619(19) 0.0556(19) Uani 1 1 d G . .
H4DA H -0.5154 0.1326 0.5605 0.067 Uiso 1 1 calc R . .
C4E C -0.3548(4) 0.0291(3) 0.52079(17) 0.0553(19) Uani 1 1 d G . .
H4EA H -0.3553 -0.0002 0.5683 0.066 Uiso 1 1 calc R . .
C4F C -0.2589(4) -0.0071(3) 0.4559(2) 0.0504(18) Uani 1 1 d G . .
H4FA H -0.1939 -0.0610 0.4591 0.060 Uiso 1 1 calc R . .
C4G C -0.2171(4) 0.0076(2) 0.22638(19) 0.0336(13) Uani 1 1 d G . .
C4H C -0.2268(4) 0.0809(2) 0.1780(2) 0.0389(14) Uani 1 1 d G . .
H4HA H -0.1856 0.1260 0.1819 0.047 Uiso 1 1 calc R . .
C4I C -0.2968(4) 0.0884(2) 0.1240(2) 0.0420(15) Uani 1 1 d G . .
H4IA H -0.3035 0.1385 0.0909 0.050 Uiso 1 1 calc R . .
C4J C -0.3571(4) 0.0225(3) 0.1183(2) 0.0395(14) Uani 1 1 d G . .
H4JA H -0.4050 0.0276 0.0813 0.047 Uiso 1 1 calc R . .
C4K C -0.3474(4) -0.0509(2) 0.1667(2) 0.0393(14) Uani 1 1 d G . .
H4KA H -0.3886 -0.0959 0.1628 0.047 Uiso 1 1 calc R . .
C4L C -0.2774(4) -0.0583(2) 0.22071(19) 0.0379(14) Uani 1 1 d G . .
H4LA H -0.2707 -0.1085 0.2538 0.045 Uiso 1 1 calc R . .
O31 O -0.6137(8) 0.6869(5) 0.8066(4) 0.104(2) Uani 1 1 d . . .
O32 O -0.7519(7) 0.7177(4) 0.7255(4) 0.106(2) Uani 1 1 d . . .
O33 O -0.5320(8) 0.6381(7) 0.6739(5) 0.139(3) Uani 1 1 d . . .
S34 S -0.6316(3) 0.65773(18) 0.74156(13) 0.0765(7) Uani 1 1 d . . .
C35 C -0.6732(6) 0.5543(4) 0.7629(3) 0.0339(13) Uani 1 1 d . . .
F36 F -0.7016(7) 0.5226(4) 0.7038(4) 0.121(2) Uani 1 1 d . . .
F37 F -0.7698(8) 0.5656(5) 0.8241(4) 0.134(3) Uani 1 1 d . . .
F38 F -0.5722(10) 0.4938(5) 0.7716(8) 0.241(7) Uani 1 1 d . . .
C41 C -0.3708(11) 0.5623(8) 0.5074(7) 0.111(4) Uani 1 1 d . . .
H41A H -0.4313 0.5616 0.5577 0.134 Uiso 1 1 calc R . .
H41B H -0.3271 0.4986 0.4899 0.134 Uiso 1 1 calc R . .
Cl42 Cl -0.2602(2) 0.61393(18) 0.51765(16) 0.0894(8) Uani 1 1 d . . .
Cl43 Cl -0.4565(3) 0.6167(3) 0.4421(2) 0.1304(13) Uani 1 1 d . . .
C51 C 1.0688(18) -0.4951(13) -0.008(2) 0.130(14) Uani 0.50 1 d P . .
Cl51 Cl 0.9339(6) -0.4789(6) -0.0584(4) 0.278(5) Uani 1 1 d . . .

loop_
_atom_site_aniso_label
_atom_site_aniso_U_11
_atom_site_aniso_U_22
_atom_site_aniso_U_33
_atom_site_aniso_U_23
_atom_site_aniso_U_13
_atom_site_aniso_U_12
Ru1 0.0322(3) 0.0379(3) 0.0284(2) 0.00154(18) -0.00595(19) -0.0047(2)
Ru2 0.0294(3) 0.0361(3) 0.0300(2) 0.00063(18) -0.00630(19) -0.0033(2)
P1 0.0282(8) 0.0403(8) 0.0319(7) 0.0045(6) -0.0056(6) -0.0043(7)
P2 0.0301(8) 0.0413(9) 0.0307(7) 0.0066(6) -0.0082(6) -0.0043(7)
P3 0.0377(9) 0.0360(8) 0.0369(8) -0.0017(6) -0.0088(7) -0.0089(7)
P4 0.0324(9) 0.0357(8) 0.0285(7) -0.0020(6) -0.0064(6) -0.0020(6)
C10 0.054(4) 0.052(4) 0.036(3) -0.008(3) -0.012(3) -0.001(3)
O10 0.069(4) 0.085(4) 0.052(3) -0.013(3) -0.028(3) -0.001(3)
C11 0.036(4) 0.039(3) 0.039(3) 0.002(3) -0.014(3) -0.006(3)
O11 0.043(3) 0.074(3) 0.041(3) 0.013(2) -0.002(2) -0.020(2)
C20 0.042(4) 0.050(4) 0.052(4) -0.002(3) -0.015(3) 0.001(3)
O20 0.072(4) 0.074(4) 0.065(3) -0.022(3) -0.037(3) 0.001(3)
C21 0.041(4) 0.046(4) 0.033(3) 0.007(3) -0.008(3) -0.001(3)
O21 0.042(3) 0.057(3) 0.059(3) 0.016(2) 0.006(2) -0.009(2)
C1 0.031(3) 0.047(4) 0.036(3) 0.008(3) -0.013(3) -0.006(3)
C2 0.039(4) 0.040(3) 0.034(3) -0.003(2) -0.011(3) -0.009(3)
C3 0.032(3) 0.047(4) 0.039(3) 0.007(3) -0.001(3) -0.002(3)
C4 0.036(3) 0.047(4) 0.032(3) 0.001(3) -0.004(2) -0.002(3)
C1A 0.030(3) 0.041(3) 0.048(4) 0.000(3) -0.006(3) -0.006(3)
C1B 0.040(4) 0.098(6) 0.051(4) -0.006(4) 0.000(3) -0.020(4)
C1C 0.044(5) 0.117(8) 0.071(6) -0.014(5) 0.010(4) -0.025(5)
C1D 0.034(4) 0.064(5) 0.097(7) -0.004(4) -0.010(4) -0.018(4)
C1E 0.040(4) 0.049(4) 0.082(5) 0.012(4) -0.026(4) -0.014(3)
C1F 0.036(4) 0.043(4) 0.060(4) 0.008(3) -0.016(3) -0.005(3)
C1G 0.026(3) 0.048(4) 0.033(3) 0.002(3) -0.001(2) -0.008(3)
C1H 0.046(4) 0.046(4) 0.050(4) -0.005(3) -0.001(3) -0.002(3)
C1I 0.077(6) 0.047(4) 0.072(5) -0.017(4) -0.007(4) -0.011(4)
C1J 0.054(5) 0.074(6) 0.061(5) -0.023(4) -0.005(4) -0.010(4)
C1K 0.051(4) 0.073(5) 0.043(4) -0.009(3) -0.012(3) -0.008(4)
C1L 0.036(4) 0.050(4) 0.039(3) -0.001(3) -0.003(3) -0.006(3)
C2A 0.041(4) 0.033(3) 0.031(3) 0.012(2) -0.006(3) -0.007(3)
C2B 0.042(4) 0.041(4) 0.049(4) 0.005(3) -0.005(3) -0.016(3)
C2C 0.064(5) 0.062(5) 0.061(5) 0.008(4) -0.014(4) -0.031(4)
C2D 0.093(7) 0.043(4) 0.065(5) 0.006(4) 0.006(5) -0.030(4)
C2E 0.069(5) 0.042(4) 0.066(5) 0.016(3) 0.001(4) -0.008(4)
C2F 0.046(4) 0.042(4) 0.049(4) 0.011(3) -0.008(3) 0.002(3)
C2G 0.034(3) 0.051(4) 0.032(3) 0.004(3) -0.007(3) 0.000(3)
C2H 0.047(4) 0.086(6) 0.036(3) 0.009(3) -0.008(3) -0.025(4)
C2I 0.064(5) 0.101(7) 0.035(4) 0.019(4) -0.008(4) -0.033(5)
C2J 0.066(5) 0.110(7) 0.029(3) 0.013(4) -0.012(4) -0.016(5)
C2K 0.062(5) 0.084(6) 0.039(4) 0.005(4) -0.022(4) -0.014(4)
C2L 0.045(4) 0.073(5) 0.038(3) 0.007(3) -0.015(3) -0.014(4)
C3A 0.042(4) 0.034(3) 0.060(4) -0.002(3) -0.016(3) -0.005(3)
C3B 0.070(5) 0.063(5) 0.055(4) 0.009(3) -0.031(4) -0.035(4)
C3C 0.094(7) 0.058(5) 0.083(6) 0.010(4) -0.052(5) -0.033(5)
C3D 0.056(5) 0.039(4) 0.107(7) -0.013(4) -0.046(5) -0.001(4)
C3E 0.044(5) 0.058(5) 0.105(7) -0.019(5) -0.008(5) -0.014(4)
C3F 0.047(5) 0.070(5) 0.077(6) -0.023(4) -0.008(4) -0.019(4)
C3G 0.035(4) 0.039(3) 0.042(3) 0.002(3) -0.007(3) -0.011(3)
C3H 0.048(4) 0.040(4) 0.053(4) 0.001(3) -0.007(3) -0.013(3)
C3I 0.055(4) 0.038(4) 0.059(4) 0.012(3) -0.008(3) -0.006(3)
C3J 0.048(4) 0.053(4) 0.046(4) 0.017(3) -0.002(3) -0.009(3)
C3K 0.042(4) 0.054(4) 0.036(3) 0.010(3) -0.004(3) -0.010(3)
C3L 0.035(3) 0.041(3) 0.039(3) 0.005(3) -0.009(3) -0.009(3)
C4A 0.036(3) 0.043(3) 0.030(3) -0.003(2) -0.007(2) -0.005(3)
C4B 0.044(4) 0.051(4) 0.044(4) -0.001(3) -0.014(3) -0.001(3)
C4C 0.045(4) 0.054(4) 0.045(4) -0.012(3) -0.009(3) 0.007(3)
C4D 0.042(4) 0.077(5) 0.037(4) -0.021(3) -0.003(3) -0.003(4)
C4E 0.054(4) 0.065(5) 0.032(3) -0.004(3) -0.004(3) 0.002(4)
C4F 0.047(4) 0.059(4) 0.033(3) -0.006(3) -0.010(3) 0.005(3)
C4G 0.031(3) 0.033(3) 0.032(3) -0.002(2) -0.004(2) -0.002(2)
C4H 0.042(4) 0.034(3) 0.040(3) 0.003(2) -0.011(3) -0.009(3)
C4I 0.048(4) 0.035(3) 0.040(3) 0.012(3) -0.013(3) -0.006(3)
C4J 0.036(4) 0.046(4) 0.034(3) 0.001(3) -0.014(3) -0.003(3)
C4K 0.034(3) 0.041(3) 0.043(3) 0.002(3) -0.010(3) -0.009(3)
C4L 0.037(4) 0.041(3) 0.034(3) 0.004(2) -0.009(3) -0.009(3)
O31 0.173(8) 0.107(5) 0.069(4) 0.000(4) -0.045(5) -0.082(5)
O32 0.121(6) 0.069(4) 0.108(6) 0.011(4) -0.047(5) 0.021(4)
O33 0.121(6) 0.176(9) 0.106(6) -0.013(6) 0.049(5) -0.086(6)
S34 0.0895(18) 0.0798(15) 0.0615(13) -0.0058(11) -0.0107(12) -0.0322(13)
C35 0.043(4) 0.026(3) 0.036(3) 0.001(2) -0.015(3) -0.009(3)
F36 0.157(6) 0.098(5) 0.124(5) -0.018(4) -0.027(5) -0.063(4)
F37 0.175(7) 0.114(5) 0.101(5) -0.010(4) 0.042(5) -0.090(5)
F38 0.211(10) 0.075(5) 0.48(2) 0.035(8) -0.232(13) 0.012(6)
C41 0.104(9) 0.096(8) 0.131(10) -0.007(7) -0.037(8) -0.014(7)
Cl42 0.0740(16) 0.0889(17) 0.111(2) 0.0252(14) -0.0359(14) -0.0250(13)
Cl43 0.133(3) 0.140(3) 0.124(3) -0.031(2) -0.078(2) -0.001(2)
C51 0.046(10) 0.041(10) 0.28(4) 0.079(17) -0.035(16) -0.002(8)
Cl51 0.214(6) 0.472(12) 0.174(5) -0.166(6) 0.067(5) -0.210(8)

loop_
_atom_type_symbol
_atom_type_description
_atom_type_scat_dispersion_real
_atom_type_scat_dispersion_imag
_atom_type_scat_source
C C 0.0033 0.0016 'International Tables Vol C Tables 4.2.6.8 and 6.1.1.4'
H H 0.0000 0.0000 'International Tables Vol C Tables 4.2.6.8 and 6.1.1.4'
O O 0.0106 0.0060 'International Tables Vol C Tables 4.2.6.8 and 6.1.1.4'
F F 0.0171 0.0103 'International Tables Vol C Tables 4.2.6.8 and 6.1.1.4'
P P 0.1023 0.0942 'International Tables Vol C Tables 4.2.6.8 and 6.1.1.4'
S S 0.1246 0.1234 'International Tables Vol C Tables 4.2.6.8 and 6.1.1.4'
Ru Ru -1.2594 0.8363 'International Tables Vol C Tables 4.2.6.8 and 6.1.1.4'
Cl Cl 0.1484 0.1585 'International Tables Vol C Tables 4.2.6.8 and 6.1.1.4'

loop_
_geom_angle_atom_site_label_1
_geom_angle_atom_site_label_2
_geom_angle_atom_site_label_3
_geom_angle
_geom_angle_site_symmetry_1
_geom_angle_site_symmetry_3
_geom_angle_publ_flag
C11 Ru1 C10 93.2(3) . . ?
C11 Ru1 C3 108.4(2) . . ?
C10 Ru1 C3 158.3(3) . . ?
C11 Ru1 P1 89.57(18) . . ?
C10 Ru1 P1 87.4(2) . . ?
C3 Ru1 P1 94.88(18) . . ?
C11 Ru1 P3 90.04(18) . . ?
C10 Ru1 P3 91.5(2) . . ?
C3 Ru1 P3 86.33(18) . . ?
P1 Ru1 P3 178.79(6) . . ?
C11 Ru1 Ru2 160.60(19) . . ?
C10 Ru1 Ru2 106.2(2) . . ?
C3 Ru1 Ru2 52.24(17) . . ?
P1 Ru1 Ru2 90.34(4) . . ?
P3 Ru1 Ru2 90.41(4) . . ?
C20 Ru2 C21 105.4(3) . . ?
C20 Ru2 C4 156.4(3) . . ?
C21 Ru2 C4 97.9(3) . . ?
C20 Ru2 C3 124.9(3) . . ?
C21 Ru2 C3 127.0(3) . . ?
C4 Ru2 C3 34.6(2) . . ?
C20 Ru2 P4 87.1(2) . . ?
C21 Ru2 P4 88.56(19) . . ?
C4 Ru2 P4 96.33(16) . . ?
C3 Ru2 P4 79.44(16) . . ?
C20 Ru2 P2 89.2(2) . . ?
C21 Ru2 P2 87.37(19) . . ?
C4 Ru2 P2 89.08(16) . . ?
C3 Ru2 P2 106.92(16) . . ?
P4 Ru2 P2 173.63(5) . . ?
C20 Ru2 Ru1 83.5(2) . . ?
C21 Ru2 Ru1 170.9(2) . . ?
C4 Ru2 Ru1 73.00(17) . . ?
C3 Ru2 Ru1 45.12(17) . . ?
P4 Ru2 Ru1 93.68(4) . . ?
P2 Ru2 Ru1 91.10(4) . . ?
C1 P1 C1G 108.1(3) . . ?
C1 P1 C1A 102.0(2) . . ?
C1G P1 C1A 101.0(2) . . ?
C1 P1 Ru1 109.9(2) . . ?
C1G P1 Ru1 119.69(14) . . ?
C1A P1 Ru1 114.41(17) . . ?
C1 P2 C2A 103.5(3) . . ?
C1 P2 C2G 102.8(2) . . ?
C2A P2 C2G 101.7(2) . . ?
C1 P2 Ru2 114.6(2) . . ?
C2A P2 Ru2 120.13(14) . . ?
C2G P2 Ru2 111.95(16) . . ?
C3G P3 C3A 102.9(2) . . ?
C3G P3 C2 102.5(2) . . ?
C3A P3 C2 104.1(2) . . ?
C3G P3 Ru1 117.31(14) . . ?
C3A P3 Ru1 111.80(17) . . ?
C2 P3 Ru1 116.5(2) . . ?
C2 P4 C4G 108.1(2) . . ?
C2 P4 C4A 100.8(2) . . ?
C4G P4 C4A 101.92(19) . . ?
C2 P4 Ru2 109.9(2) . . ?
C4G P4 Ru2 117.47(14) . . ?
C4A P4 Ru2 117.08(14) . . ?
O10 C10 Ru1 176.5(6) . . ?
O11 C11 Ru1 178.7(6) . . ?
O20 C20 Ru2 177.2(7) . . ?
O21 C21 Ru2 179.0(6) . . ?
P1 C1 P2 112.2(3) . . ?
P4 C2 P3 115.2(3) . . ?
C4 C3 Ru1 129.9(5) . . ?
C4 C3 Ru2 72.5(4) . . ?
Ru1 C3 Ru2 82.6(2) . . ?
C3 C4 Ru2 72.9(4) . . ?
C1B C1A C1F 120.0 . . ?
C1B C1A P1 119.4(2) . . ?
C1F C1A P1 120.6(2) . . ?
C1A C1B C1C 120.0 . . ?
C1D C1C C1B 120.0 . . ?
C1C C1D C1E 120.0 . . ?
C1D C1E C1F 120.0 . . ?
C1E C1F C1A 120.0 . . ?
C1H C1G C1L 120.0 . . ?
C1H C1G P1 121.5(2) . . ?
C1L C1G P1 118.3(2) . . ?
C1I C1H C1G 120.0 . . ?
C1H C1I C1J 120.0 . . ?
C1K C1J C1I 120.0 . . ?
C1J C1K C1L 120.0 . . ?
C1K C1L C1G 120.0 . . ?
C2B C2A C2F 120.0 . . ?
C2B C2A P2 121.4(2) . . ?
C2F C2A P2 118.6(2) . . ?
C2A C2B C2C 120.0 . . ?
C2D C2C C2B 120.0 . . ?
C2E C2D C2C 120.0 . . ?
C2D C2E C2F 120.0 . . ?
C2E C2F C2A 120.0 . . ?
C2H C2G C2L 120.0 . . ?
C2H C2G P2 118.5(2) . . ?
C2L C2G P2 121.5(2) . . ?
C2G C2H C2I 120.0 . . ?
C2J C2I C2H 120.0 . . ?
C2I C2J C2K 120.0 . . ?
C2L C2K C2J 120.0 . . ?
C2K C2L C2G 120.0 . . ?
C3B C3A C3F 120.0 . . ?
C3B C3A P3 120.6(3) . . ?
C3F C3A P3 118.9(3) . . ?
C3C C3B C3A 120.0 . . ?
C3B C3C C3D 120.0 . . ?
C3C C3D C3E 120.0 . . ?
C3F C3E C3D 120.0 . . ?
C3E C3F C3A 120.0 . . ?
C3H C3G C3L 120.0 . . ?
C3H C3G P3 118.3(2) . . ?
C3L C3G P3 121.3(2) . . ?
C3G C3H C3I 120.0 . . ?
C3H C3I C3J 120.0 . . ?
C3K C3J C3I 120.0 . . ?
C3J C3K C3L 120.0 . . ?
C3K C3L C3G 120.0 . . ?
C4B C4A C4F 120.0 . . ?
C4B C4A P4 118.7(2) . . ?
C4F C4A P4 121.3(2) . . ?
C4A C4B C4C 120.0 . . ?
C4D C4C C4B 120.0 . . ?
C4C C4D C4E 120.0 . . ?
C4F C4E C4D 120.0 . . ?
C4E C4F C4A 120.0 . . ?
C4H C4G C4L 120.0 . . ?
C4H C4G P4 123.1(2) . . ?
C4L C4G P4 116.9(2) . . ?
C4G C4H C4I 120.0 . . ?
C4H C4I C4J 120.0 . . ?
C4K C4J C4I 120.0 . . ?
C4J C4K C4L 120.0 . . ?
C4K C4L C4G 120.0 . . ?
O31 S34 O33 121.2(6) . . ?
O31 S34 O32 110.1(5) . . ?
O33 S34 O32 110.7(6) . . ?
O31 S34 C35 106.9(4) . . ?
O33 S34 C35 104.7(4) . . ?
O32 S34 C35 101.1(4) . . ?
F38 C35 F37 112.7(9) . . ?
F38 C35 F36 104.4(7) . . ?
F37 C35 F36 110.4(7) . . ?
F38 C35 S34 107.2(6) . . ?
F37 C35 S34 110.1(4) . . ?
F36 C35 S34 111.9(5) . . ?
Cl42 C41 Cl43 112.7(7) . . ?
Cl51 C51 C51 86(2) 2_745 2_745 ?
Cl51 C51 Cl51 126.2(15) 2_745 . ?
C51 C51 Cl51 40.3(19) 2_745 . ?
C51 Cl51 C51 53.8(15) 2_745 . ?

loop_
_geom_bond_atom_site_label_1
_geom_bond_atom_site_label_2
_geom_bond_distance
_geom_bond_site_symmetry_2
_geom_bond_publ_flag
Ru1 C11 1.880(6) . ?
Ru1 C10 1.920(7) . ?
Ru1 C3 2.056(7) . ?
Ru1 P1 2.3534(16) . ?
Ru1 P3 2.3633(16) . ?
Ru1 Ru2 2.8777(7) . ?
Ru2 C20 1.892(8) . ?
Ru2 C21 1.897(7) . ?
Ru2 C4 2.289(6) . ?
Ru2 C3 2.294(6) . ?
Ru2 P4 2.3563(15) . ?
Ru2 P2 2.3773(16) . ?
P1 C1 1.815(6) . ?
P1 C1G 1.828(3) . ?
P1 C1A 1.838(3) . ?
P2 C1 1.826(6) . ?
P2 C2A 1.831(4) . ?
P2 C2G 1.841(3) . ?
P3 C3G 1.833(3) . ?
P3 C3A 1.836(4) . ?
P3 C2 1.839(6) . ?
P4 C2 1.830(6) . ?
P4 C4G 1.833(3) . ?
P4 C4A 1.837(3) . ?
C10 O10 1.146(8) . ?
C11 O11 1.145(7) . ?
C20 O20 1.147(8) . ?
C21 O21 1.141(8) . ?
C3 C4 1.361(9) . ?
C1A C1B 1.3900 . ?
C1A C1F 1.3900 . ?
C1B C1C 1.3900 . ?
C1C C1D 1.3900 . ?
C1D C1E 1.3900 . ?
C1E C1F 1.3900 . ?
C1G C1H 1.3900 . ?
C1G C1L 1.3900 . ?
C1H C1I 1.3900 . ?
C1I C1J 1.3900 . ?
C1J C1K 1.3900 . ?
C1K C1L 1.3900 . ?
C2A C2B 1.3900 . ?
C2A C2F 1.3900 . ?
C2B C2C 1.3900 . ?
C2C C2D 1.3900 . ?
C2D C2E 1.3900 . ?
C2E C2F 1.3900 . ?
C2G C2H 1.3900 . ?
C2G C2L 1.3900 . ?
C2H C2I 1.3900 . ?
C2I C2J 1.3900 . ?
C2J C2K 1.3900 . ?
C2K C2L 1.3900 . ?
C3A C3B 1.3900 . ?
C3A C3F 1.3900 . ?
C3B C3C 1.3900 . ?
C3C C3D 1.3900 . ?
C3D C3E 1.3900 . ?
C3E C3F 1.3900 . ?
C3G C3H 1.3900 . ?
C3G C3L 1.3900 . ?
C3H C3I 1.3900 . ?
C3I C3J 1.3900 . ?
C3J C3K 1.3900 . ?
C3K C3L 1.3900 . ?
C4A C4B 1.3900 . ?
C4A C4F 1.3900 . ?
C4B C4C 1.3900 . ?
C4C C4D 1.3900 . ?
C4D C4E 1.3900 . ?
C4E C4F 1.3900 . ?
C4G C4H 1.3900 . ?
C4G C4L 1.3900 . ?
C4H C4I 1.3900 . ?
C4I C4J 1.3900 . ?
C4J C4K 1.3900 . ?
C4K C4L 1.3900 . ?
O31 S34 1.362(6) . ?
O32 S34 1.500(7) . ?
O33 S34 1.411(7) . ?
S34 C35 1.778(6) . ?
C35 F38 1.292(9) . ?
C35 F37 1.319(8) . ?
C35 F36 1.343(8) . ?
C41 Cl42 1.706(12) . ?
C41 Cl43 1.750(12) . ?
C51 Cl51 1.25(3) 2_745 ?
C51 C51 1.55(4) 2_745 ?
C51 Cl51 1.92(3) . ?
Cl51 C51 1.25(3) 2_745 ?
